data_4033386
loop_
_publ_author_name
'Nosood, Yazdanbakhsh L.'
'Ziyaei Halimehjani, Azim'
'Gonz\'alez, Florenci V'

_publ_section_title
;
 Regioselective Opening of Nitroepoxides with Unsymmetrical Diamines.
;
_journal_issue 3
_journal_name_full 'The Journal of organic chemistry'
_journal_page_first 1252
_journal_page_last 1258
_journal_paper_doi 10.1021/acs.joc.7b02795
_journal_volume 83
_journal_year 2018
_chemical_formula_sum 'C16 H13 N3 O2'
_chemical_formula_weight 279.29
_space_group_IT_number 2
_space_group_name_Hall '-P 1'
_space_group_name_H-M_alt 'P -1'
_symmetry_cell_setting triclinic
_symmetry_space_group_name_Hall '-P 1'
_symmetry_space_group_name_H-M 'P -1'
_atom_sites_solution_hydrogens geom
_atom_sites_solution_primary direct
_atom_sites_solution_secondary difmap
_audit_creation_method SHELXL-97
_cell_angle_alpha 118.285(3)
_cell_angle_beta 93.0114(17)
_cell_angle_gamma 90.1807(17)
_cell_formula_units_Z 2
_cell_length_a 8.07903(12)
_cell_length_b 9.7385(3)
_cell_length_c 10.0265(3)
_cell_measurement_reflns_used 6165
_cell_measurement_temperature 293(2)
_cell_measurement_theta_max 72.5320
_cell_measurement_theta_min 4.9880
_cell_volume 693.36(4)
_computing_cell_refinement 'CrysAlisPro 1.171.38.41r (Rigaku OD, 2015)'
_computing_data_collection 'CrysAlisPro 1.171.38.41r (Rigaku OD, 2015)'
_computing_data_reduction 'CrysAlisPro 1.171.38.41r (Rigaku OD, 2015)'
_computing_structure_refinement 'SHELXL-97 (Sheldrick, 1997)'
_computing_structure_solution 'SHELXS-97 (Sheldrick, 1990)'
_diffrn_ambient_temperature 293(2)
_diffrn_detector_area_resol_mean 10.4051
_diffrn_measured_fraction_theta_full 0.989
_diffrn_measured_fraction_theta_max 0.989
_diffrn_measurement_device_type 'SuperNova, Dual, Cu at zero, Atlas'
_diffrn_radiation_monochromator graphite
_diffrn_radiation_source 'fine-focus sealed tube'
_diffrn_radiation_type CuK\a
_diffrn_radiation_wavelength 1.54184
_diffrn_reflns_av_R_equivalents 0.0279
_diffrn_reflns_av_sigmaI/netI 0.0138
_diffrn_reflns_limit_h_max 9
_diffrn_reflns_limit_h_min -9
_diffrn_reflns_limit_k_max 10
_diffrn_reflns_limit_k_min -11
_diffrn_reflns_limit_l_max 11
_diffrn_reflns_limit_l_min -11
_diffrn_reflns_number 11906
_diffrn_reflns_theta_full 67.05
_diffrn_reflns_theta_max 67.05
_diffrn_reflns_theta_min 5.02
_exptl_absorpt_coefficient_mu 0.742
_exptl_absorpt_correction_T_max 0.935
_exptl_absorpt_correction_T_min 0.578
_exptl_absorpt_correction_type gaussian
_exptl_crystal_colour yellow
_exptl_crystal_density_diffrn 1.338
_exptl_crystal_density_meas ?
_exptl_crystal_density_method 'not measured'
_exptl_crystal_description plateled
_exptl_crystal_F_000 292
_exptl_crystal_size_max 0.767
_exptl_crystal_size_mid 0.199
_exptl_crystal_size_min 0.040
_refine_diff_density_max 0.214
_refine_diff_density_min -0.195
_refine_diff_density_rms 0.036
_refine_ls_extinction_method none
_refine_ls_goodness_of_fit_ref 1.059
_refine_ls_hydrogen_treatment mixed
_refine_ls_matrix_type full
_refine_ls_number_parameters 191
_refine_ls_number_reflns 2437
_refine_ls_number_restraints 0
_refine_ls_restrained_S_all 1.059
_refine_ls_R_factor_all 0.0472
_refine_ls_R_factor_gt 0.0449
_refine_ls_shift/su_max 0.000
_refine_ls_shift/su_mean 0.000
_refine_ls_structure_factor_coef Fsqd
_refine_ls_weighting_details 'calc w=1/[\s^2^(Fo^2^)+(0.0753P)^2^+0.1193P] where P=(Fo^2^+2Fc^2^)/3'
_refine_ls_weighting_scheme calc
_refine_ls_wR_factor_gt 0.1256
_refine_ls_wR_factor_ref 0.1294
_reflns_number_gt 2251
_reflns_number_total 2437
_reflns_threshold_expression >2sigma(I)
_cod_data_source_file jo7b02795_si_002.cif
_cod_data_source_block str2008_compound_2f
_cod_depositor_comments
;
The following automatic conversions were performed:

'_exptl_crystal_density_meas' value 'not measured' was changed to '?'
- the value is perceived as not measured.

Automatic conversion script
Id: cif_fix_values 4973 2017-02-22 13:04:09Z antanas 

 Adding full bibliography for 4033385--4033387.cif.
;
_cod_original_cell_volume 693.36(3)
_cod_original_sg_symbol_H-M P-1
_cod_database_code 4033386

loop_
_symmetry_equiv_pos_as_xyz
'x, y, z'
'-x, -y, -z'

loop_
_atom_site_label
_atom_site_type_symbol
_atom_site_fract_x
_atom_site_fract_y
_atom_site_fract_z
_atom_site_U_iso_or_equiv
_atom_site_adp_type
_atom_site_occupancy
_atom_site_symmetry_multiplicity
_atom_site_calc_flag
_atom_site_refinement_flags
N10 N 0.34962(15) 0.11669(13) 0.87737(13) 0.0496(3) Uani 1 1 d .
C13 C 0.47051(16) 0.25043(15) 0.70088(14) 0.0437(3) Uani 1 1 d .
H13 H 0.4936 0.1454 0.6627 0.052 Uiso 1 1 calc R
N9 N 0.01630(14) 0.25546(14) 1.00413(14) 0.0509(3) Uani 1 1 d .
C12 C 0.35590(16) 0.31883(15) 0.81050(15) 0.0434(3) Uani 1 1 d .
C14 C 0.54947(16) 0.34017(17) 0.64953(16) 0.0490(3) Uani 1 1 d .
C1 C 0.26737(16) 0.21984(15) 0.86250(14) 0.0429(3) Uani 1 1 d .
C7 C 0.09833(15) 0.22741(16) 1.11606(15) 0.0443(3) Uani 1 1 d .
N18 N 0.66163(17) 0.26346(19) 0.52569(16) 0.0639(4) Uani 1 1 d .
C6 C 0.21191(17) 0.10887(16) 1.08208(16) 0.0473(3) Uani 1 1 d .
C17 C 0.3273(2) 0.47691(17) 0.86740(18) 0.0573(4) Uani 1 1 d .
H17 H 0.2502 0.5239 0.9404 0.069 Uiso 1 1 calc R
O20 O 0.69334(18) 0.12702(17) 0.48376(15) 0.0830(4) Uani 1 1 d .
C8 C 0.2572(2) 0.01565(17) 0.92109(18) 0.0582(4) Uani 1 1 d .
H8A H 0.3248 -0.0706 0.9108 0.070 Uiso 1 1 calc R
H8B H 0.1575 -0.0268 0.8550 0.070 Uiso 1 1 calc R
C5 C 0.0491(2) 0.31136(18) 1.26369(17) 0.0567(4) Uani 1 1 d .
H5 H -0.0289 0.3881 1.2863 0.068 Uiso 1 1 calc R
C11 C 0.08641(17) 0.24601(17) 0.88870(16) 0.0499(3) Uani 1 1 d .
C4 C 0.2750(2) 0.0798(2) 1.1970(2) 0.0628(4) Uani 1 1 d .
H4 H 0.3508 0.0014 1.1752 0.075 Uiso 1 1 calc R
C15 C 0.5234(2) 0.4974(2) 0.7059(2) 0.0631(4) Uani 1 1 d .
H15 H 0.5791 0.5559 0.6701 0.076 Uiso 1 1 calc R
C16 C 0.4121(2) 0.56485(19) 0.8168(2) 0.0690(5) Uani 1 1 d .
H16 H 0.3938 0.6711 0.8583 0.083 Uiso 1 1 calc R
O19 O 0.7174(2) 0.3395(2) 0.4705(2) 0.1161(6) Uani 1 1 d .
C2 C 0.2269(2) 0.1654(2) 1.3433(2) 0.0713(5) Uani 1 1 d .
H2 H 0.2701 0.1445 1.4194 0.086 Uiso 1 1 calc R
C3 C 0.1150(2) 0.2818(2) 1.37650(18) 0.0683(5) Uani 1 1 d .
H3 H 0.0838 0.3405 1.4755 0.082 Uiso 1 1 calc R
C21 C -0.0195(2) 0.2654(3) 0.7713(2) 0.0794(6) Uani 1 1 d .
H21A H -0.1344 0.2552 0.7862 0.119 Uiso 1 1 calc R
H21B H 0.0058 0.1867 0.6719 0.119 Uiso 1 1 calc R
H21C H 0.0024 0.3668 0.7809 0.119 Uiso 1 1 calc R

loop_
_atom_site_aniso_label
_atom_site_aniso_U_11
_atom_site_aniso_U_22
_atom_site_aniso_U_33
_atom_site_aniso_U_23
_atom_site_aniso_U_13
_atom_site_aniso_U_12
N10 0.0565(7) 0.0418(6) 0.0547(7) 0.0246(5) 0.0197(5) 0.0091(5)
C13 0.0445(7) 0.0445(7) 0.0431(7) 0.0217(6) 0.0007(5) -0.0008(5)
N9 0.0418(6) 0.0623(7) 0.0559(7) 0.0336(6) 0.0073(5) 0.0049(5)
C12 0.0436(7) 0.0454(7) 0.0446(7) 0.0243(6) 0.0014(5) 0.0012(5)
C14 0.0425(7) 0.0612(9) 0.0498(7) 0.0322(7) -0.0019(5) -0.0058(6)
C1 0.0467(7) 0.0421(7) 0.0388(6) 0.0182(5) 0.0059(5) 0.0016(5)
C7 0.0396(6) 0.0477(7) 0.0486(7) 0.0251(6) 0.0062(5) -0.0016(5)
N18 0.0536(7) 0.0859(10) 0.0593(8) 0.0398(8) 0.0078(6) -0.0088(7)
C6 0.0472(7) 0.0452(7) 0.0564(8) 0.0292(6) 0.0092(6) -0.0004(5)
C17 0.0595(8) 0.0491(8) 0.0660(9) 0.0287(7) 0.0106(7) 0.0103(6)
O20 0.0895(9) 0.0790(9) 0.0689(8) 0.0232(7) 0.0293(7) 0.0029(7)
C8 0.0734(10) 0.0401(7) 0.0679(9) 0.0289(7) 0.0263(8) 0.0091(6)
C5 0.0593(8) 0.0561(8) 0.0538(8) 0.0240(7) 0.0161(7) 0.0044(7)
C11 0.0441(7) 0.0579(8) 0.0527(8) 0.0305(7) 0.0019(6) -0.0004(6)
C4 0.0556(8) 0.0721(10) 0.0827(11) 0.0544(9) 0.0073(8) 0.0061(7)
C15 0.0591(9) 0.0646(10) 0.0834(11) 0.0501(9) -0.0009(8) -0.0093(7)
C16 0.0768(11) 0.0456(8) 0.0919(12) 0.0384(9) 0.0058(9) 0.0042(7)
O19 0.1167(13) 0.1390(15) 0.1351(14) 0.0944(13) 0.0619(11) 0.0084(11)
C2 0.0690(10) 0.0976(13) 0.0651(10) 0.0544(10) -0.0085(8) -0.0126(9)
C3 0.0789(11) 0.0764(11) 0.0452(8) 0.0249(8) 0.0077(7) -0.0108(9)
C21 0.0555(9) 0.1269(17) 0.0804(12) 0.0703(12) -0.0058(8) -0.0011(10)

loop_
_atom_type_symbol
_atom_type_description
_atom_type_scat_dispersion_real
_atom_type_scat_dispersion_imag
_atom_type_scat_source
C C 0.0181 0.0091 'International Tables Vol C Tables 4.2.6.8 and 6.1.1.4'
H H 0.0000 0.0000 'International Tables Vol C Tables 4.2.6.8 and 6.1.1.4'
N N 0.0311 0.0180 'International Tables Vol C Tables 4.2.6.8 and 6.1.1.4'
O O 0.0492 0.0322 'International Tables Vol C Tables 4.2.6.8 and 6.1.1.4'

loop_
_geom_angle_atom_site_label_1
_geom_angle_atom_site_label_2
_geom_angle_atom_site_label_3
_geom_angle
C1 N10 C8 116.33(12)
C14 C13 C12 119.06(13)
C11 N9 C7 123.36(11)
C13 C12 C17 118.84(13)
C13 C12 C1 118.76(12)
C17 C12 C1 122.40(12)
C13 C14 C15 122.69(14)
C13 C14 N18 118.36(13)
C15 C14 N18 118.91(14)
N10 C1 C12 117.54(11)
N10 C1 C11 124.74(12)
C12 C1 C11 117.70(11)
C5 C7 C6 119.33(13)
C5 C7 N9 117.37(12)
C6 C7 N9 122.92(12)
O19 N18 O20 123.55(16)
O19 N18 C14 117.96(16)
O20 N18 C14 118.49(13)
C4 C6 C7 119.14(14)
C4 C6 C8 122.55(14)
C7 C6 C8 118.29(13)
C16 C17 C12 120.73(14)
N10 C8 C6 109.25(11)
C3 C5 C7 120.52(15)
N9 C11 C1 125.03(12)
N9 C11 C21 117.72(13)
C1 C11 C21 117.23(12)
C2 C4 C6 120.90(16)
C16 C15 C14 117.77(14)
C15 C16 C17 120.87(15)
C3 C2 C4 119.92(15)
C5 C3 C2 120.16(15)

loop_
_geom_bond_atom_site_label_1
_geom_bond_atom_site_label_2
_geom_bond_distance
N10 C1 1.2683(18)
N10 C8 1.4685(17)
C13 C14 1.3760(19)
C13 C12 1.3878(18)
N9 C11 1.2795(18)
N9 C7 1.4095(18)
C12 C17 1.390(2)
C12 C1 1.4913(18)
C14 C15 1.380(2)
C14 N18 1.471(2)
C1 C11 1.5002(18)
C7 C5 1.391(2)
C7 C6 1.3992(19)
N18 O19 1.2123(19)
N18 O20 1.222(2)
C6 C4 1.384(2)
C6 C8 1.496(2)
C17 C16 1.380(2)
C5 C3 1.376(2)
C11 C21 1.503(2)
C4 C2 1.378(3)
C15 C16 1.376(3)
C2 C3 1.376(3)
